data_9013389
loop_
_publ_author_name
'Grew, E. S.'
'Halenius, U.'
'Pasero, M.'

_publ_section_title
;
 The crystal-chemistry of aenigmatite revisited: electron microprobe data,
 structure refinement and Mossbauer spectroscopy of aenigmatite from
 Vesteroya (Norway)
;
_journal_name_full 'European Journal of Mineralogy'
_journal_page_first 983
_journal_page_last 991
_journal_paper_doi 10.1127/0935-1221/2008/0020-1854
_journal_volume 20
_journal_year 2008
_chemical_compound_source 'Vesteroya, Vestfold District, Norway'
_chemical_formula_sum 'Ca0.129 Fe4.759 Mg0.327 Na1.871 O20 Si5.914 Ti'
_chemical_name_mineral Aenigmatite
_space_group_IT_number 2
_symmetry_space_group_name_Hall '-P 1'
_symmetry_space_group_name_H-M 'P -1'
_cell_angle_alpha 105.107
_cell_angle_beta 96.610
_cell_angle_gamma 125.398
_cell_length_a 10.415
_cell_length_b 10.840
_cell_length_c 8.931
_cell_formula_units_Z 2
_cell_volume 746.778
_database_code_amcsd 0007269
_exptl_crystal_density_diffrn 3.806
_cod_original_formula_sum 'Fe4.759 Mg.327 Ti Na1.871 Ca.129 Si5.914 O20'
_cod_database_code 9013389

loop_
_space_group_symop_operation_xyz
x,y,z
-x,-y,-z

loop_
_atom_site_label
_atom_site_fract_x
_atom_site_fract_y
_atom_site_fract_z
_atom_site_occupancy
_atom_site_U_iso_or_equiv
FeM1 0.00000 0.00000 0.50000 1.00000 0.00788
FeM2 0.00000 0.50000 0.00000 1.00000 0.00790
FeM3 0.32100 0.85316 0.17684 0.94900 0.00732
FeM4 0.76577 0.82055 0.15127 0.87700 0.00677
FeM5 0.09622 0.93948 0.05297 0.88200 0.00740
FeM6 0.59583 0.94325 0.06572 0.96500 0.00687
FeT3 0.79167 0.34360 0.24188 0.08600 0.00590
MgM4 0.76577 0.82055 0.15127 0.12300 0.00677
MgM3 0.32100 0.85316 0.17684 0.05100 0.00732
MgM5 0.09622 0.93948 0.05297 0.11800 0.00740
MgM6 0.59583 0.94325 0.06572 0.03500 0.00687
TiM7 0.99649 0.74316 0.25764 1.00000 0.00584
NaM8 0.20982 0.63099 0.39116 0.87100 0.01180
CaM8 0.20982 0.63099 0.39116 0.12900 0.01180
NaM9 0.66075 0.61166 0.37378 1.00000 0.01600
SiT1 0.47651 0.23427 0.33141 1.00000 0.00628
SiT2 0.98632 0.23643 0.34634 1.00000 0.00551
SiT3 0.79167 0.34360 0.24188 0.91400 0.00590
SiT4 0.27703 0.33817 0.22484 1.00000 0.00614
SiT5 0.64809 0.94508 0.44428 1.00000 0.00533
SiT6 0.35360 0.55930 0.04950 1.00000 0.00552
O1 0.35460 0.06530 0.16200 1.00000 0.00910
O2 0.86160 0.06810 0.18030 1.00000 0.00820
O3 0.55700 0.95640 0.29500 1.00000 0.00930
O4 0.01500 0.92520 0.26660 1.00000 0.00870
O5 0.23760 0.87590 0.39500 1.00000 0.00820
O6 0.75300 0.88320 0.39130 1.00000 0.00810
O7 0.49330 0.19500 0.49670 1.00000 0.00970
O8 0.95760 0.77610 0.48480 1.00000 0.00890
O9 0.90180 0.32530 0.37390 1.00000 0.01010
O10 0.40340 0.33810 0.35330 1.00000 0.01110
O11 0.66530 0.17500 0.07260 1.00000 0.00960
O12 0.15620 0.16840 0.06190 1.00000 0.00800
O13 0.52480 0.71080 0.03910 1.00000 0.00860
O14 0.06520 0.73330 0.07480 1.00000 0.00930
O15 0.24380 0.61020 0.11510 1.00000 0.00820
O16 0.75240 0.60300 0.12720 1.00000 0.00800
O17 0.39980 0.50010 0.18660 1.00000 0.00840
O18 0.93630 0.51490 0.22560 1.00000 0.01070
O19 0.16510 0.36620 0.31930 1.00000 0.01010
O20 0.67440 0.36510 0.33950 1.00000 0.01060

loop_
_cod_related_entry_id
_cod_related_entry_database
_cod_related_entry_code
1 AMCSD 0007269
